data_1516851
loop_
_publ_author_name
'Eunhee Kim'
'Hyosun Lee'

_publ_section_title
;
 Template synthesis and X-ray crystal structures of 15-membered
 unsymmetric monobenzotetraazaannulene nickel(II) complexes
;
_journal_name_full
;
Inorganica Chimica Acta
;
_journal_page_first 62
_journal_page_last 66
_journal_volume 399
_journal_year 2013
_chemical_formula_sum 'C29 H27 N5 Ni O2'
_chemical_formula_weight 536.27
_space_group_IT_number 2
_symmetry_cell_setting triclinic
_symmetry_space_group_name_Hall '-P 1'
_symmetry_space_group_name_H-M 'P -1'
_atom_sites_solution_hydrogens geom
_atom_sites_solution_primary direct
_atom_sites_solution_secondary difmap
_cell_angle_alpha 74.2840(10)
_cell_angle_beta 67.2970(10)
_cell_angle_gamma 79.3300(10)
_cell_formula_units_Z 2
_cell_length_a 10.2389(6)
_cell_length_b 11.0827(6)
_cell_length_c 12.3450(7)
_cell_measurement_reflns_used 3745
_cell_measurement_temperature 173(2)
_cell_measurement_theta_max 27.92
_cell_measurement_theta_min 2.29
_cell_volume 1238.86(12)
_computing_cell_refinement 'Bruker SMART'
_computing_data_collection 'Bruker SMART'
_computing_data_reduction 'Bruker SAINT'
_computing_molecular_graphics 'Bruker SHELXTL'
_computing_publication_material 'Bruker SHELXTL'
_computing_structure_refinement 'Bruker SHELXTL'
_computing_structure_solution 'Bruker SHELXTL'
_diffrn_ambient_temperature 173(2)
_diffrn_measured_fraction_theta_full 0.979
_diffrn_measured_fraction_theta_max 0.979
_diffrn_measurement_device_type 'CCD area detector'
_diffrn_measurement_method 'phi and omega scans'
_diffrn_radiation_monochromator graphite
_diffrn_radiation_source 'fine-focus sealed tube'
_diffrn_radiation_type MoK\a
_diffrn_radiation_wavelength 0.71073
_diffrn_reflns_av_R_equivalents 0.0433
_diffrn_reflns_av_sigmaI/netI 0.0550
_diffrn_reflns_limit_h_max 12
_diffrn_reflns_limit_h_min -12
_diffrn_reflns_limit_k_max 13
_diffrn_reflns_limit_k_min -13
_diffrn_reflns_limit_l_max 15
_diffrn_reflns_limit_l_min -14
_diffrn_reflns_number 7280
_diffrn_reflns_theta_full 26.37
_diffrn_reflns_theta_max 26.37
_diffrn_reflns_theta_min 1.83
_exptl_absorpt_coefficient_mu 0.821
_exptl_absorpt_correction_type none
_exptl_crystal_colour red-brown
_exptl_crystal_density_diffrn 1.438
_exptl_crystal_density_meas 0
_exptl_crystal_density_method 'not measured'
_exptl_crystal_description plate
_exptl_crystal_F_000 560
_exptl_crystal_size_max 0.40
_exptl_crystal_size_mid 0.25
_exptl_crystal_size_min 0.10
_refine_diff_density_max 1.157
_refine_diff_density_min -0.554
_refine_diff_density_rms 0.089
_refine_ls_extinction_method none
_refine_ls_goodness_of_fit_ref 1.097
_refine_ls_hydrogen_treatment constr
_refine_ls_matrix_type full
_refine_ls_number_parameters 334
_refine_ls_number_reflns 4962
_refine_ls_number_restraints 0
_refine_ls_restrained_S_all 1.097
_refine_ls_R_factor_all 0.0703
_refine_ls_R_factor_gt 0.0562
_refine_ls_shift/su_max 0.000
_refine_ls_shift/su_mean 0.000
_refine_ls_structure_factor_coef Fsqd
_refine_ls_weighting_details 'calc w=1/[\s^2^(Fo^2^)+(0.0618P)^2^+2.0423P] where P=(Fo^2^+2Fc^2^)/3'
_refine_ls_weighting_scheme calc
_refine_ls_wR_factor_gt 0.1370
_refine_ls_wR_factor_ref 0.1440
_reflns_number_gt 4082
_reflns_number_total 4962
_reflns_threshold_expression >2sigma(I)
_cod_data_source_file ICA-2013-399-62-66-2.cif
_cod_data_source_block a5
_cod_original_sg_symbol_H-M P-1
_cod_database_code 1516851

loop_
_symmetry_equiv_pos_as_xyz
'x, y, z'
'-x, -y, -z'

loop_
_atom_site_label
_atom_site_type_symbol
_atom_site_fract_x
_atom_site_fract_y
_atom_site_fract_z
_atom_site_U_iso_or_equiv
_atom_site_adp_type
_atom_site_occupancy
_atom_site_symmetry_multiplicity
_atom_site_calc_flag
_atom_site_refinement_flags
Ni1 Ni 0.08034(5) 0.23644(4) 0.51273(4) 0.01890(15) Uani 1 1 d .
N1 N 0.0972(3) 0.3270(3) 0.3576(3) 0.0223(6) Uani 1 1 d .
N2 N 0.2768(3) 0.1990(3) 0.4395(3) 0.0236(6) Uani 1 1 d .
N3 N 0.0854(3) 0.1429(3) 0.6663(3) 0.0247(7) Uani 1 1 d .
N4 N -0.1206(3) 0.2817(3) 0.5676(3) 0.0239(6) Uani 1 1 d .
N5 N 0.3695(4) 0.2280(4) -0.0417(3) 0.0375(8) Uani 1 1 d .
O1 O 0.2845(4) 0.2998(4) -0.0842(3) 0.0599(10) Uani 1 1 d .
O2 O 0.4730(4) 0.1638(4) -0.1015(3) 0.0551(9) Uani 1 1 d .
C1 C 0.2104(4) 0.2748(3) 0.2706(3) 0.0223(7) Uani 1 1 d .
C2 C 0.2289(4) 0.2845(4) 0.1518(3) 0.0266(8) Uani 1 1 d .
H2 H 0.1628 0.3350 0.1176 0.032 Uiso 1 1 calc R
C3 C 0.3482(4) 0.2175(4) 0.0832(3) 0.0309(9) Uani 1 1 d .
C4 C 0.4475(4) 0.1434(4) 0.1283(4) 0.0302(9) Uani 1 1 d .
H4 H 0.5263 0.0988 0.0790 0.036 Uiso 1 1 calc R
C5 C 0.4303(4) 0.1351(4) 0.2461(4) 0.0291(8) Uani 1 1 d .
H5 H 0.4979 0.0848 0.2786 0.035 Uiso 1 1 calc R
C6 C 0.3134(4) 0.2006(3) 0.3181(3) 0.0232(7) Uani 1 1 d .
C7 C 0.3733(4) 0.1921(3) 0.4929(4) 0.0254(8) Uani 1 1 d .
C8 C 0.5250(4) 0.2154(3) 0.4192(4) 0.0264(8) Uani 1 1 d .
C9 C 0.5590(4) 0.3214(4) 0.3258(4) 0.0293(8) Uani 1 1 d .
H9 H 0.4853 0.3754 0.3041 0.035 Uiso 1 1 calc R
C10 C 0.6993(4) 0.3494(4) 0.2639(4) 0.0384(10) Uani 1 1 d .
H10 H 0.7209 0.4237 0.2024 0.046 Uiso 1 1 calc R
C11 C 0.8074(4) 0.2681(5) 0.2927(4) 0.0439(11) Uani 1 1 d .
H11 H 0.9036 0.2858 0.2492 0.053 Uiso 1 1 calc R
C12 C 0.7766(4) 0.1627(5) 0.3831(4) 0.0406(11) Uani 1 1 d .
H12 H 0.8516 0.1078 0.4022 0.049 Uiso 1 1 calc R
C13 C 0.6356(4) 0.1350(4) 0.4478(4) 0.0327(9) Uani 1 1 d .
H13 H 0.6148 0.0619 0.5110 0.039 Uiso 1 1 calc R
C14 C 0.3328(4) 0.1694(3) 0.6153(4) 0.0280(8) Uani 1 1 d .
H14 H 0.3991 0.1804 0.6477 0.034 Uiso 1 1 calc R
C15 C 0.1974(4) 0.1304(3) 0.6979(3) 0.0277(8) Uani 1 1 d .
C16 C 0.1909(5) 0.0656(4) 0.8241(4) 0.0384(10) Uani 1 1 d .
H16A H 0.0943 0.0422 0.8732 0.046 Uiso 1 1 calc R
H16B H 0.2167 0.1227 0.8594 0.046 Uiso 1 1 calc R
H16C H 0.2577 -0.0103 0.8216 0.046 Uiso 1 1 calc R
C17 C -0.0382(4) 0.0767(4) 0.7552(3) 0.0319(9) Uani 1 1 d .
H17A H -0.0875 0.1228 0.8205 0.038 Uiso 1 1 calc R
H17B H -0.0048 -0.0087 0.7912 0.038 Uiso 1 1 calc R
C18 C -0.1420(4) 0.0662(4) 0.6984(4) 0.0322(9) Uani 1 1 d .
H18A H -0.0900 0.0312 0.6258 0.039 Uiso 1 1 calc R
H18B H -0.2127 0.0075 0.7559 0.039 Uiso 1 1 calc R
C19 C -0.2184(4) 0.1930(4) 0.6636(3) 0.0294(8) Uani 1 1 d .
H19A H -0.2926 0.1810 0.6355 0.035 Uiso 1 1 calc R
H19B H -0.2662 0.2298 0.7354 0.035 Uiso 1 1 calc R
C20 C -0.1815(4) 0.3863(4) 0.5194(3) 0.0256(8) Uani 1 1 d .
C21 C -0.3404(4) 0.4168(4) 0.5659(4) 0.0352(9) Uani 1 1 d .
H21A H -0.3838 0.3520 0.6372 0.042 Uiso 1 1 calc R
H21B H -0.3779 0.4191 0.5033 0.042 Uiso 1 1 calc R
H21C H -0.3627 0.4990 0.5875 0.042 Uiso 1 1 calc R
C22 C -0.1039(4) 0.4731(4) 0.4152(3) 0.0264(8) Uani 1 1 d .
H22 H -0.1437 0.5578 0.4017 0.032 Uiso 1 1 calc R
C23 C 0.0246(4) 0.4411(3) 0.3337(3) 0.0236(8) Uani 1 1 d .
C24 C 0.0892(4) 0.5335(3) 0.2199(3) 0.0263(8) Uani 1 1 d .
C25 C 0.2315(4) 0.5549(4) 0.1812(4) 0.0305(9) Uani 1 1 d .
H25 H 0.2871 0.5102 0.2282 0.037 Uiso 1 1 calc R
C26 C 0.2931(5) 0.6399(4) 0.0758(4) 0.0380(10) Uani 1 1 d .
H26 H 0.3903 0.6534 0.0512 0.046 Uiso 1 1 calc R
C27 C 0.2140(5) 0.7056(4) 0.0057(4) 0.0424(11) Uani 1 1 d .
H27 H 0.2568 0.7633 -0.0674 0.051 Uiso 1 1 calc R
C28 C 0.0715(5) 0.6864(4) 0.0434(4) 0.0421(11) Uani 1 1 d .
H28 H 0.0163 0.7320 -0.0038 0.050 Uiso 1 1 calc R
C29 C 0.0092(5) 0.6012(4) 0.1493(4) 0.0340(9) Uani 1 1 d .
H29 H -0.0884 0.5885 0.1742 0.041 Uiso 1 1 calc R

loop_
_atom_site_aniso_label
_atom_site_aniso_U_11
_atom_site_aniso_U_22
_atom_site_aniso_U_33
_atom_site_aniso_U_23
_atom_site_aniso_U_13
_atom_site_aniso_U_12
Ni1 0.0152(2) 0.0210(2) 0.0201(2) -0.00389(17) -0.00572(17) -0.00270(16)
N1 0.0164(14) 0.0275(16) 0.0236(15) -0.0052(13) -0.0075(12) -0.0033(12)
N2 0.0210(15) 0.0234(16) 0.0274(16) -0.0051(13) -0.0100(13) -0.0021(12)
N3 0.0271(16) 0.0226(16) 0.0249(16) -0.0052(13) -0.0088(13) -0.0044(13)
N4 0.0195(15) 0.0299(17) 0.0227(15) -0.0095(13) -0.0041(12) -0.0048(12)
N5 0.0343(19) 0.044(2) 0.036(2) -0.0092(16) -0.0128(16) -0.0065(16)
O1 0.060(2) 0.080(3) 0.044(2) -0.0182(19) -0.0296(18) 0.014(2)
O2 0.0451(19) 0.083(3) 0.0352(18) -0.0291(18) -0.0018(15) -0.0043(18)
C1 0.0180(17) 0.0233(18) 0.0264(18) -0.0066(14) -0.0053(14) -0.0082(14)
C2 0.0265(19) 0.028(2) 0.0276(19) -0.0037(15) -0.0099(15) -0.0119(15)
C3 0.036(2) 0.031(2) 0.0245(19) -0.0098(16) -0.0001(16) -0.0180(17)
C4 0.0238(19) 0.028(2) 0.036(2) -0.0125(17) -0.0006(16) -0.0089(16)
C5 0.0191(18) 0.027(2) 0.040(2) -0.0092(17) -0.0072(16) -0.0057(15)
C6 0.0211(17) 0.0208(18) 0.0283(19) -0.0046(14) -0.0071(14) -0.0083(14)
C7 0.0210(18) 0.0191(18) 0.040(2) -0.0110(16) -0.0146(16) 0.0026(14)
C8 0.0212(18) 0.0239(19) 0.039(2) -0.0121(16) -0.0131(16) -0.0011(14)
C9 0.0254(19) 0.030(2) 0.037(2) -0.0147(17) -0.0121(17) -0.0011(16)
C10 0.032(2) 0.045(3) 0.041(2) -0.017(2) -0.0059(18) -0.0148(19)
C11 0.021(2) 0.067(3) 0.052(3) -0.033(3) -0.0065(19) -0.010(2)
C12 0.023(2) 0.056(3) 0.059(3) -0.036(2) -0.022(2) 0.0105(19)
C13 0.029(2) 0.032(2) 0.048(2) -0.0179(19) -0.0220(19) 0.0031(17)
C14 0.030(2) 0.0237(19) 0.036(2) -0.0061(16) -0.0200(17) -0.0005(15)
C15 0.034(2) 0.0225(19) 0.030(2) -0.0082(15) -0.0148(17) 0.0013(16)
C16 0.044(3) 0.042(2) 0.032(2) -0.0016(19) -0.0202(19) -0.005(2)
C17 0.032(2) 0.033(2) 0.026(2) -0.0022(16) -0.0054(16) -0.0087(17)
C18 0.030(2) 0.032(2) 0.031(2) -0.0064(17) -0.0026(16) -0.0134(17)
C19 0.0211(18) 0.038(2) 0.029(2) -0.0097(17) -0.0026(15) -0.0103(16)
C20 0.0210(18) 0.030(2) 0.031(2) -0.0168(16) -0.0097(15) 0.0012(15)
C21 0.0214(19) 0.044(2) 0.042(2) -0.019(2) -0.0103(17) 0.0057(17)
C22 0.0283(19) 0.0246(19) 0.031(2) -0.0079(15) -0.0153(16) -0.0010(15)
C23 0.0266(19) 0.0237(18) 0.0279(19) -0.0057(15) -0.0166(15) -0.0047(15)
C24 0.033(2) 0.0222(18) 0.0284(19) -0.0041(15) -0.0150(16) -0.0051(15)
C25 0.035(2) 0.026(2) 0.037(2) -0.0035(17) -0.0195(18) -0.0080(16)
C26 0.044(2) 0.033(2) 0.039(2) -0.0052(19) -0.012(2) -0.0182(19)
C27 0.065(3) 0.027(2) 0.033(2) 0.0022(18) -0.016(2) -0.015(2)
C28 0.060(3) 0.034(2) 0.036(2) -0.0008(19) -0.027(2) 0.000(2)
C29 0.037(2) 0.034(2) 0.035(2) -0.0056(18) -0.0186(18) -0.0009(18)

loop_
_atom_type_symbol
_atom_type_description
_atom_type_scat_dispersion_real
_atom_type_scat_dispersion_imag
_atom_type_scat_source
C C 0.0033 0.0016 'International Tables Vol C Tables 4.2.6.8 and 6.1.1.4'
H H 0.0000 0.0000 'International Tables Vol C Tables 4.2.6.8 and 6.1.1.4'
N N 0.0061 0.0033 'International Tables Vol C Tables 4.2.6.8 and 6.1.1.4'
O O 0.0106 0.0060 'International Tables Vol C Tables 4.2.6.8 and 6.1.1.4'
Ni Ni 0.3393 1.1124 'International Tables Vol C Tables 4.2.6.8 and 6.1.1.4'

loop_
_geom_angle_atom_site_label_1
_geom_angle_atom_site_label_2
_geom_angle_atom_site_label_3
_geom_angle
N1 Ni1 N2 82.68(12)
N1 Ni1 N3 173.65(13)
N2 Ni1 N3 91.20(13)
N1 Ni1 N4 90.41(13)
N2 Ni1 N4 172.87(13)
N3 Ni1 N4 95.76(13)
C23 N1 C1 124.2(3)
C23 N1 Ni1 123.5(2)
C1 N1 Ni1 111.4(2)
C7 N2 C6 124.0(3)
C7 N2 Ni1 123.9(3)
C6 N2 Ni1 111.3(2)
C15 N3 C17 116.5(3)
C15 N3 Ni1 123.3(3)
C17 N3 Ni1 120.2(2)
C20 N4 C19 115.7(3)
C20 N4 Ni1 123.8(3)
C19 N4 Ni1 120.3(2)
O1 N5 O2 123.3(4)
O1 N5 C3 118.3(4)
O2 N5 C3 118.4(4)
C2 C1 N1 128.4(3)
C2 C1 C6 119.4(3)
N1 C1 C6 112.2(3)
C1 C2 C3 118.1(4)
C4 C3 C2 123.2(4)
C4 C3 N5 118.2(4)
C2 C3 N5 118.6(4)
C5 C4 C3 118.8(4)
C4 C5 C6 120.1(4)
N2 C6 C5 127.6(3)
N2 C6 C1 111.9(3)
C5 C6 C1 120.4(3)
N2 C7 C14 121.0(3)
N2 C7 C8 121.1(3)
C14 C7 C8 117.9(3)
C9 C8 C13 118.7(4)
C9 C8 C7 120.8(3)
C13 C8 C7 120.5(4)
C10 C9 C8 121.0(4)
C11 C10 C9 119.5(4)
C12 C11 C10 120.5(4)
C11 C12 C13 120.5(4)
C12 C13 C8 119.8(4)
C7 C14 C15 124.4(3)
N3 C15 C14 123.1(3)
N3 C15 C16 120.9(4)
C14 C15 C16 115.8(3)
N3 C17 C18 111.8(3)
C19 C18 C17 111.6(3)
N4 C19 C18 112.3(3)
N4 C20 C22 122.6(3)
N4 C20 C21 121.6(4)
C22 C20 C21 115.7(3)
C23 C22 C20 123.7(3)
N1 C23 C22 120.7(3)
N1 C23 C24 119.5(3)
C22 C23 C24 119.8(3)
C25 C24 C29 118.3(4)
C25 C24 C23 120.4(3)
C29 C24 C23 121.3(4)
C26 C25 C24 121.2(4)
C25 C26 C27 120.3(4)
C26 C27 C28 119.4(4)
C29 C28 C27 120.5(4)
C28 C29 C24 120.3(4)

loop_
_geom_bond_atom_site_label_1
_geom_bond_atom_site_label_2
_geom_bond_distance
Ni1 N1 1.864(3)
Ni1 N2 1.878(3)
Ni1 N3 1.914(3)
Ni1 N4 1.916(3)
N1 C23 1.363(5)
N1 C1 1.399(5)
N2 C7 1.365(5)
N2 C6 1.394(5)
N3 C15 1.320(5)
N3 C17 1.476(5)
N4 C20 1.316(5)
N4 C19 1.480(5)
N5 O1 1.239(5)
N5 O2 1.255(5)
N5 C3 1.446(5)
C1 C2 1.380(5)
C1 C6 1.423(5)
C2 C3 1.403(6)
C3 C4 1.378(6)
C4 C5 1.374(6)
C5 C6 1.399(5)
C7 C14 1.367(5)
C7 C8 1.496(5)
C8 C9 1.392(6)
C8 C13 1.402(5)
C9 C10 1.390(6)
C10 C11 1.387(7)
C11 C12 1.368(7)
C12 C13 1.400(6)
C14 C15 1.428(6)
C15 C16 1.510(5)
C17 C18 1.517(6)
C18 C19 1.515(6)
C20 C22 1.427(5)
C20 C21 1.506(5)
C22 C23 1.367(5)
C23 C24 1.488(5)
C24 C25 1.392(5)
C24 C29 1.401(5)
C25 C26 1.378(6)
C26 C27 1.384(6)
C27 C28 1.389(7)
C28 C29 1.385(6)
